data_2203020
loop_
_publ_author_name
'Shang Shan'
'Duan-Jun Xu'
'Wei-Xiao Hu'

_publ_section_title
;
 Cyclohexanone 2,4-dinitrophenylhydrazone
;
_journal_issue 8
_journal_name_full 'Acta Crystallographica Section E'
_journal_page_first o1173
_journal_page_last o1174
_journal_paper_doi 10.1107/S1600536803015666
_journal_volume 59
_journal_year 2003
_chemical_formula_iupac 'C12 H14 N4 O4'
_chemical_formula_moiety 'C12 H14 N4 O4'
_chemical_formula_sum 'C12 H14 N4 O4'
_chemical_formula_weight 278.27
_chemical_name_systematic ?
_space_group_IT_number 2
_symmetry_cell_setting triclinic
_symmetry_space_group_name_Hall '-P 1'
_symmetry_space_group_name_H-M 'P -1'
_atom_sites_solution_hydrogens geom
_atom_sites_solution_primary direct
_atom_sites_solution_secondary difmap
_audit_creation_method SHELXL-97
_cell_angle_alpha 87.910(2)
_cell_angle_beta 79.862(4)
_cell_angle_gamma 81.879(3)
_cell_formula_units_Z 2
_cell_length_a 6.9700(11)
_cell_length_b 8.0438(10)
_cell_length_c 11.8063(13)
_cell_measurement_reflns_used 2694
_cell_measurement_temperature 296(2)
_cell_measurement_theta_max 27.4
_cell_measurement_theta_min 1.8
_cell_volume 645.01(15)
_computing_cell_refinement PROCESS-AUTO
_computing_data_collection 'PROCESS-AUTO (Rigaku, 1998)'
_computing_data_reduction 'CrystalStructure (Rigaku/MSC and Rigaku, 2002)'
_computing_molecular_graphics 'ORTEP-3 for Windows (Farrugia, 1997)'
_computing_publication_material 'WinGX (Farrugia, 1999)'
_computing_structure_refinement 'SHELXL97 (Sheldrick, 1997)'
_computing_structure_solution 'SIR92 (Altomare et al., 1993)'
_diffrn_ambient_temperature 296(2)
_diffrn_detector_area_resol_mean 10.00
_diffrn_measured_fraction_theta_full 0.982
_diffrn_measured_fraction_theta_max 0.982
_diffrn_measurement_device_type 'Rigaku R-AXIS RAPID'
_diffrn_measurement_method \w
_diffrn_radiation_monochromator graphite
_diffrn_radiation_source 'fine-focus sealed tube'
_diffrn_radiation_type MoK\a
_diffrn_radiation_wavelength 0.71073
_diffrn_reflns_av_R_equivalents 0.015
_diffrn_reflns_av_sigmaI/netI 0.025
_diffrn_reflns_limit_h_max 9
_diffrn_reflns_limit_h_min -8
_diffrn_reflns_limit_k_max 10
_diffrn_reflns_limit_k_min -10
_diffrn_reflns_limit_l_max 15
_diffrn_reflns_limit_l_min -15
_diffrn_reflns_number 4526
_diffrn_reflns_theta_full 27.4
_diffrn_reflns_theta_max 27.4
_diffrn_reflns_theta_min 1.8
_diffrn_standards_decay_% 0
_diffrn_standards_interval_count 0
_diffrn_standards_interval_time 0
_diffrn_standards_number 0
_exptl_absorpt_coefficient_mu 0.11
_exptl_absorpt_correction_type none
_exptl_crystal_colour yellow
_exptl_crystal_density_diffrn 1.433
_exptl_crystal_density_method 'not measured'
_exptl_crystal_description plate
_exptl_crystal_F_000 292
_exptl_crystal_size_max 0.51
_exptl_crystal_size_mid 0.45
_exptl_crystal_size_min 0.09
_refine_diff_density_max 0.21
_refine_diff_density_min -0.20
_refine_ls_extinction_coef 0.022(4)
_refine_ls_extinction_expression Fc^*^=kFc[1+0.001xFc^2^\l^3^/sin(2\q)]^-1/4^
_refine_ls_extinction_method SHELXL97
_refine_ls_goodness_of_fit_ref 1.05
_refine_ls_hydrogen_treatment constr
_refine_ls_matrix_type full
_refine_ls_number_parameters 182
_refine_ls_number_reflns 2883
_refine_ls_number_restraints 0
_refine_ls_restrained_S_all 1.05
_refine_ls_R_factor_all 0.076
_refine_ls_R_factor_gt 0.047
_refine_ls_shift/su_max 0.001
_refine_ls_shift/su_mean 0.000
_refine_ls_structure_factor_coef Fsqd
_refine_ls_weighting_details 'calc w = 1/[\s^2^(Fo^2^)+(0.0573P)^2^+0.0918P] where P = (Fo^2^+2Fc^2^)/3'
_refine_ls_weighting_scheme calc
_refine_ls_wR_factor_gt 0.112
_refine_ls_wR_factor_ref 0.123
_reflns_number_gt 1988
_reflns_number_total 2883
_reflns_threshold_expression I>2\s(I)
_cod_data_source_file ya6171.cif
_cod_data_source_block I
_cod_depositor_comments
;
The following automatic conversions were performed:
'_symmetry_cell_setting' value 'Triclinic' changed to 'triclinic'
according to '/home/saulius/struct/CIF-dictionaries/cif_core.dic'
dictionary named 'cif_core.dic' version 2.4.1 from 2010-06-29.

Automatic conversion script
Id: cif_fix_enum 1527 2010-12-29 10:47:43Z saulius 

The following automatic conversions were performed:

'_symmetry_cell_setting' value 'Triclinic' changed to 'triclinic'
according to /home/saulius/struct/CIF-dictionaries/cif_core.dic
dictionary named 'cif_core.dic' version 2.4.1 from 2010-06-29.

Automatic conversion script
Id: cif_fix_values 1715 2011-07-08 13:25:40Z adriana 
;
_cod_database_code 2203020
_cod_database_fobs_code 2203020

loop_
_symmetry_equiv_pos_as_xyz
'x, y, z'
'-x, -y, -z'

loop_
_atom_site_label
_atom_site_fract_x
_atom_site_fract_y
_atom_site_fract_z
_atom_site_U_iso_or_equiv
_atom_site_adp_type
_atom_site_calc_flag
_atom_site_refinement_flags
_atom_site_occupancy
_atom_site_disorder_assembly
_atom_site_disorder_group
_atom_site_type_symbol
O1 0.14406(18) 0.09224(17) 0.54658(11) 0.0571(4) Uani d . 1 . . O
O2 0.2134(2) 0.0879(2) 0.71724(11) 0.0681(4) Uani d . 1 . . O
O3 0.7503(2) 0.3175(2) 0.80779(11) 0.0669(4) Uani d . 1 . . O
O4 0.94536(19) 0.43607(18) 0.67674(12) 0.0617(4) Uani d . 1 . . O
N1 0.24982(19) 0.12339(18) 0.61488(12) 0.0434(3) Uani d . 1 . . N
N2 0.8044(2) 0.35901(19) 0.70775(13) 0.0470(4) Uani d . 1 . . N
N3 0.3746(2) 0.21389(18) 0.37246(11) 0.0431(3) Uani d . 1 . . N
H3 0.2682 0.1691 0.3904 0.052 Uiso calc R 1 . . H
N4 0.4436(2) 0.25567(19) 0.25912(12) 0.0465(4) Uani d . 1 . . N
C1 0.4784(2) 0.24515(19) 0.45436(13) 0.0362(4) Uani d . 1 . . C
C2 0.4225(2) 0.20425(19) 0.57250(13) 0.0369(4) Uani d . 1 . . C
C3 0.5299(2) 0.2407(2) 0.65450(13) 0.0393(4) Uani d . 1 . . C
H3A 0.4907 0.2134 0.7315 0.047 Uiso calc R 1 . . H
C4 0.6942(2) 0.3174(2) 0.62082(14) 0.0398(4) Uani d . 1 . . C
C5 0.7564(2) 0.3574(2) 0.50522(14) 0.0420(4) Uani d . 1 . . C
H5 0.8693 0.4083 0.4837 0.050 Uiso calc R 1 . . H
C6 0.6522(2) 0.3221(2) 0.42437(14) 0.0417(4) Uani d . 1 . . C
H6 0.6954 0.3488 0.3477 0.050 Uiso calc R 1 . . H
C7 0.3472(3) 0.2189(2) 0.18323(14) 0.0452(4) Uani d . 1 . . C
C8 0.4325(3) 0.2582(3) 0.06035(15) 0.0607(5) Uani d . 1 . . C
H8A 0.4994 0.1554 0.0231 0.073 Uiso calc R 1 . . H
H8B 0.5292 0.3340 0.0598 0.073 Uiso calc R 1 . . H
C9 0.2766(3) 0.3378(3) -0.00747(16) 0.0633(6) Uani d . 1 . . C
H9A 0.2260 0.4500 0.0208 0.076 Uiso calc R 1 . . H
H9B 0.3352 0.3473 -0.0879 0.076 Uiso calc R 1 . . H
C10 0.1091(3) 0.2344(3) 0.00317(17) 0.0674(6) Uani d . 1 . . C
H10A 0.1583 0.1234 -0.0277 0.081 Uiso calc R 1 . . H
H10B 0.0116 0.2873 -0.0409 0.081 Uiso calc R 1 . . H
C11 0.0153(3) 0.2196(3) 0.12850(17) 0.0650(6) Uani d . 1 . . C
H11A -0.0926 0.1539 0.1344 0.078 Uiso calc R 1 . . H
H11B -0.0382 0.3307 0.1580 0.078 Uiso calc R 1 . . H
C12 0.1634(3) 0.1366(3) 0.20139(17) 0.0619(5) Uani d . 1 . . C
H12A 0.1035 0.1432 0.2820 0.074 Uiso calc R 1 . . H
H12B 0.1977 0.0188 0.1817 0.074 Uiso calc R 1 . . H

loop_
_atom_site_aniso_label
_atom_site_aniso_U_11
_atom_site_aniso_U_22
_atom_site_aniso_U_33
_atom_site_aniso_U_12
_atom_site_aniso_U_13
_atom_site_aniso_U_23
O1 0.0471(7) 0.0731(9) 0.0579(8) -0.0265(6) -0.0142(6) 0.0028(7)
O2 0.0642(9) 0.0960(11) 0.0494(8) -0.0377(8) -0.0063(6) 0.0178(7)
O3 0.0747(9) 0.0904(11) 0.0438(8) -0.0270(8) -0.0207(6) 0.0034(7)
O4 0.0583(8) 0.0693(9) 0.0664(9) -0.0281(7) -0.0191(7) -0.0040(7)
N1 0.0365(7) 0.0453(9) 0.0485(8) -0.0101(6) -0.0049(6) 0.0044(7)
N2 0.0462(8) 0.0485(9) 0.0503(9) -0.0105(7) -0.0154(6) -0.0047(7)
N3 0.0417(8) 0.0511(9) 0.0397(8) -0.0144(6) -0.0106(6) 0.0042(6)
N4 0.0465(8) 0.0564(9) 0.0388(7) -0.0127(7) -0.0097(6) 0.0033(7)
C1 0.0348(8) 0.0334(8) 0.0408(9) -0.0026(6) -0.0089(6) -0.0003(7)
C2 0.0336(8) 0.0339(8) 0.0430(9) -0.0062(6) -0.0055(6) 0.0026(7)
C3 0.0424(9) 0.0396(9) 0.0358(8) -0.0051(7) -0.0069(6) 0.0018(7)
C4 0.0379(8) 0.0399(9) 0.0440(9) -0.0057(7) -0.0126(7) -0.0019(7)
C5 0.0362(8) 0.0449(10) 0.0464(9) -0.0120(7) -0.0066(7) 0.0010(7)
C6 0.0422(9) 0.0449(10) 0.0377(8) -0.0093(7) -0.0040(7) 0.0035(7)
C7 0.0477(10) 0.0482(10) 0.0415(9) -0.0096(8) -0.0107(7) 0.0013(7)
C8 0.0593(12) 0.0817(15) 0.0422(10) -0.0182(10) -0.0045(8) -0.0026(10)
C9 0.0801(14) 0.0745(15) 0.0365(9) -0.0162(11) -0.0102(9) 0.0053(9)
C10 0.0800(15) 0.0804(15) 0.0497(11) -0.0147(12) -0.0295(10) -0.0011(10)
C11 0.0591(12) 0.0859(16) 0.0586(12) -0.0269(11) -0.0214(9) 0.0064(11)
C12 0.0708(13) 0.0737(14) 0.0526(11) -0.0348(11) -0.0252(9) 0.0136(10)

loop_
_atom_type_symbol
_atom_type_description
_atom_type_scat_dispersion_real
_atom_type_scat_dispersion_imag
_atom_type_scat_source
C C 0.0033 0.0016 'International Tables Vol C Tables 4.2.6.8 and 6.1.1.4'
H H 0.0000 0.0000 'International Tables Vol C Tables 4.2.6.8 and 6.1.1.4'
N N 0.0061 0.0033 'International Tables Vol C Tables 4.2.6.8 and 6.1.1.4'
O O 0.0106 0.0060 'International Tables Vol C Tables 4.2.6.8 and 6.1.1.4'

loop_
_geom_angle_atom_site_label_1
_geom_angle_atom_site_label_2
_geom_angle_atom_site_label_3
_geom_angle
O2 N1 O1 121.96(13)
O2 N1 C2 118.82(14)
O1 N1 C2 119.23(13)
O3 N2 O4 123.44(14)
O3 N2 C4 118.41(14)
O4 N2 C4 118.14(14)
C1 N3 N4 118.61(13)
C1 N3 H3 120.7
N4 N3 H3 120.7
C7 N4 N3 117.28(14)
N3 C1 C2 123.04(14)
N3 C1 C6 120.41(14)
C2 C1 C6 116.54(14)
C3 C2 C1 121.62(14)
C3 C2 N1 116.02(14)
C1 C2 N1 122.36(14)
C4 C3 C2 119.24(14)
C4 C3 H3A 120.4
C2 C3 H3A 120.4
C3 C4 C5 121.06(15)
C3 C4 N2 119.07(14)
C5 C4 N2 119.86(14)
C6 C5 C4 120.08(15)
C6 C5 H5 120.0
C4 C5 H5 120.0
C5 C6 C1 121.44(15)
C5 C6 H6 119.3
C1 C6 H6 119.3
N4 C7 C12 127.84(16)
N4 C7 C8 115.74(15)
C12 C7 C8 116.39(16)
C7 C8 C9 112.45(16)
C7 C8 H8A 109.1
C9 C8 H8A 109.1
C7 C8 H8B 109.1
C9 C8 H8B 109.1
H8A C8 H8B 107.8
C10 C9 C8 111.09(17)
C10 C9 H9A 109.4
C8 C9 H9A 109.4
C10 C9 H9B 109.4
C8 C9 H9B 109.4
H9A C9 H9B 108.0
C9 C10 C11 109.92(16)
C9 C10 H10A 109.7
C11 C10 H10A 109.7
C9 C10 H10B 109.7
C11 C10 H10B 109.7
H10A C10 H10B 108.2
C10 C11 C12 111.58(18)
C10 C11 H11A 109.3
C12 C11 H11A 109.3
C10 C11 H11B 109.3
C12 C11 H11B 109.3
H11A C11 H11B 108.0
C7 C12 C11 111.84(16)
C7 C12 H12A 109.2
C11 C12 H12A 109.2
C7 C12 H12B 109.2
C11 C12 H12B 109.2
H12A C12 H12B 107.9

loop_
_geom_bond_atom_site_label_1
_geom_bond_atom_site_label_2
_geom_bond_site_symmetry_2
_geom_bond_distance
_geom_bond_publ_flag
O1 N1 . 1.2380(17) ?
O2 N1 . 1.2221(17) ?
O3 N2 . 1.2242(18) ?
O4 N2 . 1.2298(18) ?
N1 C2 . 1.4516(19) ?
N2 C4 . 1.460(2) ?
N3 C1 . 1.355(2) y
N3 N4 . 1.3860(18) y
N3 H3 . 0.86 ?
N4 C7 . 1.276(2) y
C1 C2 . 1.420(2) y
C1 C6 . 1.422(2) y
C2 C3 . 1.386(2) y
C3 C4 . 1.368(2) y
C3 H3A . 0.93 ?
C4 C5 . 1.398(2) y
C5 C6 . 1.357(2) y
C5 H5 . 0.93 ?
C6 H6 . 0.93 ?
C7 C12 . 1.503(2) ?
C7 C8 . 1.508(2) ?
C8 C9 . 1.518(3) ?
C8 H8A . 0.97 ?
C8 H8B . 0.97 ?
C9 C10 . 1.511(3) ?
C9 H9A . 0.97 ?
C9 H9B . 0.97 ?
C10 C11 . 1.517(3) ?
C10 H10A . 0.97 ?
C10 H10B . 0.97 ?
C11 C12 . 1.526(3) ?
C11 H11A . 0.97 ?
C11 H11B . 0.97 ?
C12 H12A . 0.97 ?
C12 H12B . 0.97 ?

loop_
_geom_hbond_atom_site_label_D
_geom_hbond_atom_site_label_H
_geom_hbond_atom_site_label_A
_geom_hbond_site_symmetry_A
_geom_hbond_distance_DH
_geom_hbond_distance_HA
_geom_hbond_distance_DA
_geom_hbond_angle_DHA
N3 H3 O1 . 0.86 2.01 2.6268(19) 128
C5 H5 O4 2766 0.93 2.41 3.292(2) 143

loop_
_cod_related_entry_id
_cod_related_entry_database
_cod_related_entry_code
1 ChemSpider 66730
